data_1548438
loop_
_publ_author_name
'Katsuma, Yuhei'
'Asakawa, Hiroki'
'Yamashita, Makoto'

_publ_section_title
;
 Reactivity of highly Lewis acidic diborane(4) towards pyridine and
 isocyanide: formation of boraalkene-pyridine complex and
 <i>ortho</i>-functionalized pyridine derivatives.
;
_journal_issue 5
_journal_name_full 'Chemical science'
_journal_page_first 1301
_journal_page_last 1310
_journal_paper_doi 10.1039/c7sc04759b
_journal_volume 9
_journal_year 2018
_chemical_formula_moiety 'C40 H50 B2 N2 O4, C5 H12'
_chemical_formula_sum 'C45 H62 B2 N2 O4'
_chemical_formula_weight 716.58
_space_group_crystal_system triclinic
_space_group_IT_number 2
_space_group_name_Hall '-P 1'
_space_group_name_H-M_alt 'P -1'
_symmetry_space_group_name_Hall '-P 1'
_symmetry_space_group_name_H-M 'P -1'
_atom_sites_solution_hydrogens geom
_audit_creation_method SHELXL-2014
_audit_update_record
;
2017-11-03 deposited with the CCDC.
2017-12-11 downloaded from the CCDC.
;
_cell_angle_alpha 74.652(8)
_cell_angle_beta 86.760(8)
_cell_angle_gamma 65.452(5)
_cell_formula_units_Z 2
_cell_length_a 11.4491(18)
_cell_length_b 12.8149(17)
_cell_length_c 15.929(2)
_cell_measurement_reflns_used 5341
_cell_measurement_temperature 93.1500
_cell_measurement_theta_max 31.0497
_cell_measurement_theta_min 2.4333
_cell_volume 2046.2(5)
_computing_cell_refinement 'RIGAKU CrystalClear'
_computing_data_collection 'RIGAKU CrystalClear'
_computing_data_reduction 'RIGAKU CrystalClear'
_computing_molecular_graphics 'Yadokari-XG 2009(Wakita Nemoto et al.)'
_computing_publication_material 'Yadokari-XG 2009(Wakita,Nemoto et al.)'
_computing_structure_refinement 'SHELXL-2014 (Sheldrick, 2014)'
_computing_structure_solution SIR-97
_diffrn_ambient_temperature 93(2)
_diffrn_detector_area_resol_mean 28.5714
_diffrn_measured_fraction_theta_full 0.982
_diffrn_measured_fraction_theta_max 0.964
_diffrn_measurement_device_type 'Rigaku VariMax Saturn'
_diffrn_measurement_method 'omega scans'
_diffrn_radiation_monochromator Confocal
_diffrn_radiation_source 'rotating-anode X-ray tube'
_diffrn_radiation_type MoK\a
_diffrn_radiation_wavelength 0.71075
_diffrn_reflns_av_R_equivalents 0.0445
_diffrn_reflns_av_unetI/netI 0.0986
_diffrn_reflns_Laue_measured_fraction_full 0.982
_diffrn_reflns_Laue_measured_fraction_max 0.964
_diffrn_reflns_limit_h_max 13
_diffrn_reflns_limit_h_min -14
_diffrn_reflns_limit_k_max 16
_diffrn_reflns_limit_k_min -16
_diffrn_reflns_limit_l_max 20
_diffrn_reflns_limit_l_min -16
_diffrn_reflns_number 16987
_diffrn_reflns_point_group_measured_fraction_full 0.982
_diffrn_reflns_point_group_measured_fraction_max 0.964
_diffrn_reflns_theta_full 25.242
_diffrn_reflns_theta_max 27.459
_diffrn_reflns_theta_min 3.051
_exptl_absorpt_coefficient_mu 0.072
_exptl_absorpt_correction_T_max 1.0000
_exptl_absorpt_correction_T_min 0.8661
_exptl_absorpt_correction_type multi-scan
_exptl_absorpt_process_details 'Jacobson, R. (1998) Private communication'
_exptl_crystal_colour Red
_exptl_crystal_density_diffrn 1.163
_exptl_crystal_description Prism
_exptl_crystal_F_000 776
_exptl_crystal_size_max 0.270
_exptl_crystal_size_mid 0.230
_exptl_crystal_size_min 0.200
_refine_diff_density_max 0.520
_refine_diff_density_min -0.987
_refine_diff_density_rms 0.092
_refine_ls_extinction_method none
_refine_ls_goodness_of_fit_ref 0.968
_refine_ls_hydrogen_treatment constr
_refine_ls_matrix_type full
_refine_ls_number_parameters 535
_refine_ls_number_reflns 9031
_refine_ls_number_restraints 196
_refine_ls_restrained_S_all 1.103
_refine_ls_R_factor_all 0.1155
_refine_ls_R_factor_gt 0.0750
_refine_ls_shift/su_max 0.000
_refine_ls_shift/su_mean 0.000
_refine_ls_structure_factor_coef Fsqd
_refine_ls_weighting_details 'w=1/[\s^2^(Fo^2^)+(0.1391P)^2^] where P=(Fo^2^+2Fc^2^)/3'
_refine_ls_weighting_scheme calc
_refine_ls_wR_factor_gt 0.2066
_refine_ls_wR_factor_ref 0.2377
_reflns_Friedel_coverage 0.000
_reflns_number_gt 4354
_reflns_number_total 9031
_reflns_threshold_expression 'I > 2\s(I)'
_cod_data_source_file c7sc04759b3.cif
_cod_data_source_block 5b
_cod_depositor_comments
;
The following automatic conversions were performed:

'_exptl_absorpt_correction_type' value 'Multi-scan' changed to
'multi-scan' according to
/home/data/users/saulius/crontab/automatic-downloads/rss-feeds/RSC/lib/dictionaries/cif_core.dic
dictionary named 'cif_core.dic' version 2.4.2 from 2011-04-26.

Automatic conversion script
Id: cif_fix_values 4973 2017-02-22 13:04:09Z antanas 

 Adding full bibliography for 1548427--1548445.cif.
;
_cod_database_code 1548438
_shelx_space_group_comment
;
The symmetry employed for this shelxl refinement is uniquely defined
by the following loop, which should always be used as a source of
symmetry information in preference to the above space-group names.
They are only intended as comments.
;
_shelx_estimated_absorpt_t_min 0.981
_shelx_estimated_absorpt_t_max 0.986
_shelxl_version_number 2014-3

loop_
_space_group_symop_operation_xyz
'x, y, z'
'-x, -y, -z'

loop_
_atom_site_label
_atom_site_type_symbol
_atom_site_fract_x
_atom_site_fract_y
_atom_site_fract_z
_atom_site_U_iso_or_equiv
_atom_site_adp_type
_atom_site_occupancy
_atom_site_site_symmetry_order
_atom_site_calc_flag
_atom_site_refinement_flags_posn
_atom_site_refinement_flags_adp
_atom_site_refinement_flags_occupancy
_atom_site_disorder_assembly
_atom_site_disorder_group
N1 N 0.82614(18) 0.04957(17) 0.28093(12) 0.0183(4) Uani 1 1 d . . . . .
C1 C 0.9040(2) 0.1135(2) 0.28650(14) 0.0179(5) Uani 1 1 d . . . . .
C2 C 1.0328(2) 0.0404(2) 0.32676(16) 0.0226(5) Uani 1 1 d . . . . .
H1 H 1.0781 0.0755 0.3494 0.027 Uiso 1 1 calc R U . . .
C3 C 1.0882(2) -0.0764(2) 0.33222(16) 0.0244(6) Uani 1 1 d . . . . .
H2 H 1.1739 -0.1231 0.3566 0.029 Uiso 1 1 calc R U . . .
C4 C 1.0178(2) -0.1314(2) 0.30104(16) 0.0227(5) Uani 1 1 d . . . . .
C5 C 0.8915(2) -0.0682(2) 0.27747(16) 0.0219(5) Uani 1 1 d . . . . .
H3 H 0.8455 -0.1052 0.2579 0.026 Uiso 1 1 calc R U . . .
C6 C 1.0863(3) -0.2578(2) 0.30193(19) 0.0313(6) Uani 1 1 d . . . . .
O1 O 1.19981(19) -0.31638(17) 0.32230(14) 0.0404(5) Uani 1 1 d . . . . .
O2 O 1.0104(2) -0.30314(19) 0.27931(18) 0.0561(7) Uani 1 1 d . . . . .
C7 C 1.0764(4) -0.4294(3) 0.2841(3) 0.0792(15) Uani 1 1 d . . . . .
H4 H 1.1427 -0.4415 0.2415 0.119 Uiso 1 1 calc R U . . .
H5 H 1.0142 -0.4582 0.2711 0.119 Uiso 1 1 calc R U . . .
H6 H 1.1166 -0.4735 0.3428 0.119 Uiso 1 1 calc R U . . .
C8 C 0.8494(2) 0.2319(2) 0.24833(15) 0.0191(5) Uani 1 1 d . . . . .
H7 H 0.7705 0.2592 0.2157 0.023 Uiso 1 1 calc R U . . .
N2 N 0.88961(19) 0.32056(18) 0.24892(13) 0.0212(5) Uani 1 1 d . . . . .
B1 B 0.8129(3) 0.4395(3) 0.20133(19) 0.0248(6) Uani 1 1 d . . . . .
O3 O 0.69871(18) 0.47159(17) 0.15716(12) 0.0354(5) Uani 1 1 d . . . . .
C9 C 0.6533(3) 0.5983(3) 0.1129(2) 0.0420(8) Uani 1 1 d . . . . .
C10 C 0.7317(4) 0.6412(3) 0.1617(2) 0.0509(9) Uani 1 1 d . . . . .
O4 O 0.84522(19) 0.53213(16) 0.19687(12) 0.0362(5) Uani 1 1 d . . . . .
C11 C 0.5079(4) 0.6554(4) 0.1156(3) 0.0884(16) Uani 1 1 d . . . . .
H8 H 0.4696 0.6248 0.0798 0.133 Uiso 1 1 calc R U . . .
H9 H 0.4763 0.7419 0.0928 0.133 Uiso 1 1 calc R U . . .
H10 H 0.4840 0.6362 0.1759 0.133 Uiso 1 1 calc R U . . .
C12 C 0.6901(4) 0.6039(3) 0.0186(2) 0.0648(11) Uani 1 1 d . . . . .
H11 H 0.7838 0.5743 0.0165 0.097 Uiso 1 1 calc R U . . .
H12 H 0.6497 0.6864 -0.0171 0.097 Uiso 1 1 calc R U . . .
H13 H 0.6604 0.5544 -0.0041 0.097 Uiso 1 1 calc R U . . .
C13 C 0.6681(5) 0.6774(4) 0.2437(3) 0.0924(18) Uani 1 1 d . . . . .
H14 H 0.6371 0.6185 0.2764 0.139 Uiso 1 1 calc R U . . .
H15 H 0.5954 0.7557 0.2262 0.139 Uiso 1 1 calc R U . . .
H16 H 0.7312 0.6810 0.2806 0.139 Uiso 1 1 calc R U . . .
C14 C 0.7694(5) 0.7362(3) 0.1096(3) 0.0809(15) Uani 1 1 d . . . . .
H17 H 0.8212 0.7525 0.1471 0.121 Uiso 1 1 calc R U . . .
H18 H 0.6919 0.8088 0.0861 0.121 Uiso 1 1 calc R U . . .
H19 H 0.8198 0.7098 0.0615 0.121 Uiso 1 1 calc R U . . .
C15 C 0.9986(2) 0.2985(2) 0.30413(16) 0.0215(5) Uani 1 1 d . . . . .
C16 C 0.9807(2) 0.3003(2) 0.39126(16) 0.0242(6) Uani 1 1 d . . . . .
C17 C 1.0872(3) 0.2791(2) 0.44293(18) 0.0319(6) Uani 1 1 d . . . . .
H20 H 1.0780 0.2787 0.5026 0.038 Uiso 1 1 calc R U . . .
C18 C 1.2062(3) 0.2585(2) 0.40784(19) 0.0340(7) Uani 1 1 d . . . . .
H21 H 1.2777 0.2443 0.4436 0.041 Uiso 1 1 calc R U . . .
C19 C 1.2207(3) 0.2586(2) 0.32174(19) 0.0315(6) Uani 1 1 d . . . . .
H22 H 1.3026 0.2442 0.2986 0.038 Uiso 1 1 calc R U . . .
C20 C 1.1169(2) 0.2797(2) 0.26738(17) 0.0260(6) Uani 1 1 d . . . . .
C21 C 0.8511(3) 0.3266(3) 0.42805(18) 0.0343(7) Uani 1 1 d . . . . .
H23 H 0.8598 0.3122 0.4914 0.051 Uiso 1 1 calc R U . . .
H24 H 0.8156 0.2747 0.4147 0.051 Uiso 1 1 calc R U . . .
H25 H 0.7933 0.4099 0.4021 0.051 Uiso 1 1 calc R U . . .
C22 C 1.1318(3) 0.2829(3) 0.17285(18) 0.0367(7) Uani 1 1 d . . . . .
H26 H 1.0961 0.2320 0.1583 0.055 Uiso 1 1 calc R U . . .
H27 H 1.2233 0.2541 0.1612 0.055 Uiso 1 1 calc R U . . .
H28 H 1.0859 0.3648 0.1372 0.055 Uiso 1 1 calc R U . . .
B2 B 0.6883(3) 0.0989(2) 0.28814(17) 0.0192(6) Uani 1 1 d . . . . .
C23 C 0.6206(2) 0.1977(2) 0.33883(15) 0.0190(5) Uani 1 1 d . . . . .
C24 C 0.5163(2) 0.3080(2) 0.30121(16) 0.0222(5) Uani 1 1 d . . . . .
C25 C 0.4491(2) 0.3840(2) 0.35184(17) 0.0262(6) Uani 1 1 d . . . . .
H29 H 0.3814 0.4585 0.3249 0.031 Uiso 1 1 calc R U . . .
C26 C 0.4775(2) 0.3544(2) 0.44107(18) 0.0275(6) Uani 1 1 d . . . . .
C27 C 0.5812(2) 0.2484(2) 0.47778(16) 0.0238(6) Uani 1 1 d . . . . .
H30 H 0.6039 0.2283 0.5382 0.029 Uiso 1 1 calc R U . . .
C28 C 0.6535(2) 0.1701(2) 0.42895(15) 0.0209(5) Uani 1 1 d . . . . .
C29 C 0.4779(2) 0.3468(2) 0.20471(16) 0.0281(6) Uani 1 1 d . . . . .
H31 H 0.3989 0.4205 0.1919 0.042 Uiso 1 1 calc R U . . .
H32 H 0.4630 0.2844 0.1886 0.042 Uiso 1 1 calc R U . . .
H33 H 0.5470 0.3607 0.1712 0.042 Uiso 1 1 calc R U . . .
C30 C 0.3944(3) 0.4336(3) 0.49624(19) 0.0391(7) Uani 1 1 d . . . . .
H34 H 0.3214 0.4134 0.5141 0.059 Uiso 1 1 calc R U . . .
H35 H 0.3625 0.5170 0.4623 0.059 Uiso 1 1 calc R U . . .
H36 H 0.4453 0.4217 0.5481 0.059 Uiso 1 1 calc R U . . .
C31 C 0.7653(2) 0.0564(2) 0.47555(16) 0.0267(6) Uani 1 1 d . . . . .
H37 H 0.8439 0.0699 0.4720 0.040 Uiso 1 1 calc R U . . .
H38 H 0.7769 -0.0067 0.4479 0.040 Uiso 1 1 calc R U . . .
H39 H 0.7475 0.0326 0.5369 0.040 Uiso 1 1 calc R U . . .
C32 C 0.6036(2) 0.0511(2) 0.24729(15) 0.0193(5) Uani 1 1 d . . . . .
C33 C 0.5966(2) 0.0662(2) 0.15657(16) 0.0246(6) Uani 1 1 d . . . . .
C34 C 0.5032(2) 0.0451(2) 0.11944(17) 0.0261(6) Uani 1 1 d . . . . .
H40 H 0.4974 0.0587 0.0579 0.031 Uiso 1 1 calc R U . . .
C35 C 0.4197(2) 0.0056(2) 0.16844(17) 0.0266(6) Uani 1 1 d . . . . .
C36 C 0.4317(2) -0.0156(2) 0.25862(17) 0.0269(6) Uani 1 1 d . . . . .
H41 H 0.3774 -0.0459 0.2942 0.032 Uiso 1 1 calc R U . . .
C37 C 0.5218(2) 0.0067(2) 0.29800(16) 0.0226(5) Uani 1 1 d . . . . .
C38 C 0.6844(3) 0.1102(3) 0.09774(17) 0.0379(7) Uani 1 1 d . . . . .
H75 H 0.7440 0.1207 0.1332 0.057 Uiso 1 1 calc R U . . .
H76 H 0.7334 0.0520 0.0654 0.057 Uiso 1 1 calc R U . . .
H77 H 0.6328 0.1866 0.0566 0.057 Uiso 1 1 calc R U . . .
C39 C 0.3179(3) -0.0137(3) 0.1271(2) 0.0397(7) Uani 1 1 d . . . . .
H78 H 0.2685 -0.0418 0.1726 0.060 Uiso 1 1 calc R U . . .
H79 H 0.2601 0.0614 0.0873 0.060 Uiso 1 1 calc R U . . .
H80 H 0.3588 -0.0733 0.0944 0.060 Uiso 1 1 calc R U . . .
C40 C 0.5283(3) -0.0184(3) 0.39644(17) 0.0323(6) Uani 1 1 d . . . . .
H48 H 0.6181 -0.0648 0.4192 0.048 Uiso 1 1 calc R U . . .
H49 H 0.4777 -0.0637 0.4211 0.048 Uiso 1 1 calc R U . . .
H50 H 0.4935 0.0569 0.4128 0.048 Uiso 1 1 calc R U . . .
C45 C 0.8760(14) 0.2210(11) -0.0820(12) 0.098(3) Uani 0.371(5) 1 d D U P A -1
H51 H 0.7836 0.2724 -0.0880 0.147 Uiso 0.371(5) 1 calc R U P A -1
H52 H 0.9106 0.2111 -0.0242 0.147 Uiso 0.371(5) 1 calc R U P A -1
H53 H 0.9199 0.2574 -0.1270 0.147 Uiso 0.371(5) 1 calc R U P A -1
C42 C 0.9973(12) -0.1058(10) -0.0626(10) 0.083(3) Uani 0.371(5) 1 d D U P A -1
H54 H 0.9370 -0.0929 -0.0154 0.100 Uiso 0.371(5) 1 calc R U P A -1
H55 H 0.9460 -0.1001 -0.1129 0.100 Uiso 0.371(5) 1 calc R U P A -1
C43 C 1.0186(12) 0.0022(10) -0.0882(11) 0.123(3) Uani 0.371(5) 1 d D U P A -1
H56 H 1.0552 0.0090 -0.1462 0.147 Uiso 0.371(5) 1 calc R U P A -1
H57 H 1.0812 -0.0018 -0.0458 0.147 Uiso 0.371(5) 1 calc R U P A -1
C44 C 0.8957(13) 0.1088(11) -0.0920(12) 0.086(3) Uani 0.371(5) 1 d D U P A -1
H58 H 0.8527 0.1261 -0.1493 0.104 Uiso 0.371(5) 1 calc R U P A -1
H59 H 0.8435 0.0805 -0.0479 0.104 Uiso 0.371(5) 1 calc R U P A -1
C41 C 1.0793(11) -0.2273(10) -0.0348(8) 0.070(3) Uani 0.371(5) 1 d D U P A -1
H60 H 1.0281 -0.2741 -0.0232 0.104 Uiso 0.371(5) 1 calc R U P A -1
H61 H 1.1382 -0.2500 -0.0804 0.104 Uiso 0.371(5) 1 calc R U P A -1
H62 H 1.1290 -0.2426 0.0187 0.104 Uiso 0.371(5) 1 calc R U P A -1
C50 C 0.8644(8) 0.1753(8) -0.1017(5) 0.078(2) Uani 0.629(5) 1 d D U P A -2
H63 H 0.8571 0.2496 -0.0909 0.117 Uiso 0.629(5) 1 calc R U P A -2
H64 H 0.8970 0.1710 -0.1595 0.117 Uiso 0.629(5) 1 calc R U P A -2
H65 H 0.7796 0.1734 -0.0993 0.117 Uiso 0.629(5) 1 calc R U P A -2
C46 C 1.1215(9) -0.2727(7) 0.0248(7) 0.108(3) Uani 0.629(5) 1 d D U P A -2
H66 H 1.1218 -0.3295 -0.0062 0.163 Uiso 0.629(5) 1 calc R U P A -2
H67 H 1.2094 -0.2802 0.0315 0.163 Uiso 0.629(5) 1 calc R U P A -2
H68 H 1.0881 -0.2896 0.0824 0.163 Uiso 0.629(5) 1 calc R U P A -2
C47 C 1.0371(7) -0.1480(7) -0.0267(5) 0.0750(19) Uani 0.629(5) 1 d D U P A -2
H69 H 1.0719 -0.1385 -0.0852 0.090 Uiso 0.629(5) 1 calc R U P A -2
H70 H 0.9519 -0.1478 -0.0348 0.090 Uiso 0.629(5) 1 calc R U P A -2
C48 C 1.0109(9) -0.0392(6) -0.0039(6) 0.089(2) Uani 0.629(5) 1 d D U P A -2
H71 H 0.9720 -0.0506 0.0530 0.107 Uiso 0.629(5) 1 calc R U P A -2
H72 H 1.0979 -0.0474 0.0102 0.107 Uiso 0.629(5) 1 calc R U P A -2
C49 C 0.9435(7) 0.0852(6) -0.0425(6) 0.095(2) Uani 0.629(5) 1 d D U P A -2
H73 H 0.9034 0.1093 0.0100 0.114 Uiso 0.629(5) 1 calc R U P A -2
H74 H 1.0177 0.1069 -0.0487 0.114 Uiso 0.629(5) 1 calc R U P A -2

loop_
_atom_site_aniso_label
_atom_site_aniso_U_11
_atom_site_aniso_U_22
_atom_site_aniso_U_33
_atom_site_aniso_U_23
_atom_site_aniso_U_13
_atom_site_aniso_U_12
N1 0.0182(10) 0.0145(10) 0.0204(10) -0.0034(8) -0.0021(8) -0.0055(8)
C1 0.0179(12) 0.0190(12) 0.0183(12) -0.0073(9) 0.0008(9) -0.0075(10)
C2 0.0217(13) 0.0182(12) 0.0287(14) -0.0061(10) -0.0049(10) -0.0085(10)
C3 0.0187(13) 0.0181(12) 0.0334(14) -0.0064(11) -0.0079(11) -0.0040(10)
C4 0.0215(13) 0.0139(12) 0.0324(14) -0.0070(10) -0.0013(11) -0.0063(10)
C5 0.0216(13) 0.0199(13) 0.0264(13) -0.0082(10) -0.0007(10) -0.0091(10)
C6 0.0240(15) 0.0213(14) 0.0486(17) -0.0126(12) -0.0041(12) -0.0068(12)
O1 0.0268(11) 0.0211(10) 0.0706(14) -0.0191(10) -0.0092(10) -0.0017(9)
O2 0.0299(12) 0.0201(11) 0.120(2) -0.0313(12) -0.0182(13) -0.0019(9)
C7 0.046(2) 0.0265(18) 0.172(4) -0.047(2) -0.025(3) -0.0060(16)
C8 0.0175(12) 0.0211(12) 0.0201(12) -0.0075(10) 0.0018(9) -0.0081(10)
N2 0.0206(11) 0.0177(11) 0.0251(11) -0.0054(8) -0.0001(9) -0.0077(9)
B1 0.0283(16) 0.0224(15) 0.0240(15) -0.0070(12) 0.0043(12) -0.0106(13)
O3 0.0281(11) 0.0208(10) 0.0441(12) 0.0068(8) -0.0121(9) -0.0048(8)
C9 0.0423(18) 0.0180(14) 0.0473(19) 0.0056(13) -0.0111(15) -0.0019(13)
C10 0.062(2) 0.0191(15) 0.054(2) 0.0019(14) -0.0205(17) -0.0039(15)
O4 0.0449(12) 0.0143(9) 0.0430(11) -0.0006(8) -0.0112(9) -0.0089(9)
C11 0.055(3) 0.047(3) 0.111(4) 0.009(2) -0.010(2) 0.014(2)
C12 0.105(3) 0.039(2) 0.042(2) -0.0016(16) -0.006(2) -0.027(2)
C13 0.120(4) 0.041(2) 0.066(3) -0.021(2) 0.001(3) 0.019(2)
C14 0.112(4) 0.0258(19) 0.094(3) 0.012(2) -0.045(3) -0.029(2)
C15 0.0220(13) 0.0124(11) 0.0296(14) -0.0040(10) -0.0013(10) -0.0073(10)
C16 0.0282(14) 0.0152(12) 0.0304(14) -0.0064(10) -0.0003(11) -0.0097(11)
C17 0.0382(17) 0.0247(14) 0.0329(15) -0.0063(12) -0.0054(13) -0.0131(13)
C18 0.0302(15) 0.0247(14) 0.0484(18) -0.0054(13) -0.0116(13) -0.0135(12)
C19 0.0211(14) 0.0236(14) 0.0502(18) -0.0073(12) -0.0015(12) -0.0108(11)
C20 0.0236(14) 0.0180(13) 0.0375(15) -0.0077(11) 0.0030(11) -0.0095(11)
C21 0.0366(16) 0.0363(16) 0.0343(16) -0.0156(13) 0.0098(12) -0.0164(13)
C22 0.0312(16) 0.0383(17) 0.0396(17) -0.0129(13) 0.0106(13) -0.0128(13)
B2 0.0207(14) 0.0187(14) 0.0159(13) -0.0004(11) -0.0008(11) -0.0083(11)
C23 0.0161(12) 0.0192(12) 0.0225(13) -0.0055(10) 0.0002(10) -0.0080(10)
C24 0.0172(12) 0.0200(13) 0.0282(13) -0.0056(10) 0.0016(10) -0.0071(10)
C25 0.0170(13) 0.0213(13) 0.0373(16) -0.0085(11) 0.0025(11) -0.0049(10)
C26 0.0240(14) 0.0268(14) 0.0392(16) -0.0175(12) 0.0094(11) -0.0133(11)
C27 0.0270(14) 0.0292(14) 0.0214(13) -0.0088(11) 0.0039(10) -0.0167(12)
C28 0.0203(12) 0.0228(13) 0.0236(13) -0.0081(10) 0.0021(10) -0.0117(10)
C29 0.0194(13) 0.0266(14) 0.0301(14) -0.0017(11) -0.0050(11) -0.0043(11)
C30 0.0344(16) 0.0418(18) 0.0487(18) -0.0285(15) 0.0166(14) -0.0151(14)
C31 0.0306(14) 0.0262(14) 0.0210(13) -0.0068(11) -0.0028(11) -0.0087(12)
C32 0.0158(12) 0.0176(12) 0.0205(12) -0.0059(9) -0.0019(9) -0.0023(10)
C33 0.0226(13) 0.0287(14) 0.0224(13) -0.0099(11) 0.0002(10) -0.0084(11)
C34 0.0239(14) 0.0272(14) 0.0243(13) -0.0115(11) -0.0061(11) -0.0040(11)
C35 0.0175(13) 0.0225(13) 0.0410(16) -0.0177(12) -0.0053(11) -0.0030(11)
C36 0.0229(14) 0.0265(14) 0.0368(15) -0.0135(12) 0.0040(11) -0.0128(11)
C37 0.0221(13) 0.0216(13) 0.0249(13) -0.0087(10) 0.0018(10) -0.0084(11)
C38 0.0402(17) 0.062(2) 0.0199(14) -0.0132(13) 0.0060(12) -0.0285(16)
C39 0.0305(16) 0.0428(18) 0.0555(19) -0.0301(15) -0.0008(14) -0.0138(14)
C40 0.0397(16) 0.0383(17) 0.0253(14) -0.0059(12) 0.0049(12) -0.0242(14)
C45 0.079(5) 0.137(5) 0.091(5) -0.023(5) 0.020(4) -0.064(4)
C42 0.057(5) 0.134(5) 0.069(5) -0.039(4) 0.017(4) -0.045(4)
C43 0.108(5) 0.143(5) 0.104(5) -0.030(4) 0.022(4) -0.043(4)
C44 0.077(5) 0.123(5) 0.069(5) -0.020(5) 0.014(4) -0.056(4)
C41 0.053(4) 0.121(5) 0.061(5) -0.042(4) 0.018(4) -0.053(4)
C50 0.075(4) 0.127(5) 0.060(3) -0.038(4) 0.011(3) -0.061(4)
C46 0.089(5) 0.133(5) 0.111(5) -0.039(4) 0.040(4) -0.054(4)
C47 0.041(3) 0.133(4) 0.079(4) -0.049(3) 0.015(3) -0.053(3)
C48 0.064(4) 0.133(4) 0.071(4) -0.021(4) 0.035(3) -0.049(4)
C49 0.057(4) 0.133(4) 0.096(4) -0.013(4) 0.041(3) -0.055(3)

loop_
_atom_type_symbol
_atom_type_description
_atom_type_scat_dispersion_real
_atom_type_scat_dispersion_imag
_atom_type_scat_source
C C 0.0033 0.0016 'International Tables Vol C Tables 4.2.6.8 and 6.1.1.4'
H H 0.0000 0.0000 'International Tables Vol C Tables 4.2.6.8 and 6.1.1.4'
B B 0.0013 0.0007 'International Tables Vol C Tables 4.2.6.8 and 6.1.1.4'
N N 0.0061 0.0033 'International Tables Vol C Tables 4.2.6.8 and 6.1.1.4'
O O 0.0106 0.0060 'International Tables Vol C Tables 4.2.6.8 and 6.1.1.4'

loop_
_geom_angle_atom_site_label_1
_geom_angle_atom_site_label_2
_geom_angle_atom_site_label_3
_geom_angle
C5 N1 B2 119.7(2)
C5 N1 C1 117.08(19)
B2 N1 C1 122.8(2)
C8 C1 C2 128.7(2)
C8 C1 N1 115.5(2)
C2 C1 N1 115.6(2)
C3 C2 C1 120.4(2)
C2 C3 C4 120.1(2)
C5 C4 C3 119.3(2)
C5 C4 C6 122.5(2)
C3 C4 C6 118.1(2)
C4 C5 N1 122.1(2)
O1 C6 O2 122.7(3)
O1 C6 C4 123.8(2)
O2 C6 C4 113.5(2)
C6 O2 C7 113.7(2)
C1 C8 N2 130.7(2)
C8 N2 B1 118.7(2)
C8 N2 C15 122.4(2)
B1 N2 C15 118.5(2)
O4 B1 O3 114.1(2)
O4 B1 N2 123.1(2)
O3 B1 N2 122.8(2)
B1 O3 C9 106.4(2)
O3 C9 C11 108.0(3)
O3 C9 C12 105.3(3)
C11 C9 C12 109.7(3)
O3 C9 C10 103.7(2)
C11 C9 C10 117.2(3)
C12 C9 C10 111.9(3)
O4 C10 C14 110.5(3)
O4 C10 C13 103.7(2)
C14 C10 C13 108.6(4)
O4 C10 C9 102.4(2)
C14 C10 C9 117.5(3)
C13 C10 C9 113.0(4)
B1 O4 C10 107.1(2)
C16 C15 C20 122.3(2)
C16 C15 N2 119.0(2)
C20 C15 N2 118.7(2)
C15 C16 C17 117.9(2)
C15 C16 C21 121.2(2)
C17 C16 C21 120.9(2)
C18 C17 C16 120.7(3)
C19 C18 C17 120.2(3)
C18 C19 C20 121.2(3)
C15 C20 C19 117.7(2)
C15 C20 C22 121.1(2)
C19 C20 C22 121.2(3)
N1 B2 C23 121.0(2)
N1 B2 C32 119.8(2)
C23 B2 C32 119.2(2)
C28 C23 C24 117.5(2)
C28 C23 B2 119.1(2)
C24 C23 B2 122.9(2)
C25 C24 C23 120.5(2)
C25 C24 C29 118.4(2)
C23 C24 C29 121.1(2)
C24 C25 C26 121.9(2)
C27 C26 C25 117.8(2)
C27 C26 C30 121.4(2)
C25 C26 C30 120.8(2)
C26 C27 C28 122.2(2)
C27 C28 C23 119.9(2)
C27 C28 C31 117.9(2)
C23 C28 C31 122.2(2)
C37 C32 C33 118.0(2)
C37 C32 B2 121.3(2)
C33 C32 B2 120.2(2)
C34 C33 C32 119.6(2)
C34 C33 C38 119.2(2)
C32 C33 C38 121.1(2)
C35 C34 C33 122.6(2)
C34 C35 C36 117.5(2)
C34 C35 C39 121.8(2)
C36 C35 C39 120.6(3)
C35 C36 C37 121.5(2)
C36 C37 C32 120.6(2)
C36 C37 C40 118.2(2)
C32 C37 C40 121.3(2)
C41 C42 C43 133.7(10)
C42 C43 C44 110.7(9)
C45 C44 C43 129.2(11)
C48 C47 C46 127.1(7)
C49 C48 C47 137.3(8)
C50 C49 C48 152.0(10)

loop_
_geom_bond_atom_site_label_1
_geom_bond_atom_site_label_2
_geom_bond_distance
N1 C5 1.394(3)
N1 B2 1.447(3)
N1 C1 1.459(3)
C1 C8 1.353(3)
C1 C2 1.450(3)
C2 C3 1.341(3)
C3 C4 1.448(3)
C4 C5 1.348(3)
C4 C6 1.474(3)
C6 O1 1.211(3)
C6 O2 1.337(3)
O2 C7 1.456(4)
C8 N2 1.394(3)
N2 B1 1.422(4)
N2 C15 1.452(3)
B1 O4 1.366(3)
B1 O3 1.370(4)
O3 C9 1.463(3)
C9 C11 1.519(5)
C9 C12 1.529(5)
C9 C10 1.557(5)
C10 O4 1.455(3)
C10 C14 1.488(5)
C10 C13 1.545(5)
C15 C16 1.396(4)
C15 C20 1.396(3)
C16 C17 1.399(4)
C16 C21 1.500(4)
C17 C18 1.390(4)
C18 C19 1.372(4)
C19 C20 1.400(4)
C20 C22 1.497(4)
B2 C23 1.584(3)
B2 C32 1.585(4)
C23 C28 1.418(3)
C23 C24 1.419(3)
C24 C25 1.383(3)
C24 C29 1.514(3)
C25 C26 1.391(4)
C26 C27 1.383(4)
C26 C30 1.511(4)
C27 C28 1.396(3)
C28 C31 1.515(3)
C32 C37 1.403(3)
C32 C33 1.409(3)
C33 C34 1.401(4)
C33 C38 1.514(4)
C34 C35 1.374(4)
C35 C36 1.393(4)
C35 C39 1.506(4)
C36 C37 1.397(3)
C37 C40 1.515(4)
C45 C44 1.410(9)
C42 C41 1.403(8)
C42 C43 1.453(9)
C43 C44 1.489(9)
C50 C49 1.301(7)
C46 C47 1.508(7)
C47 C48 1.439(7)
C48 C49 1.424(7)

loop_
_geom_torsion_atom_site_label_1
_geom_torsion_atom_site_label_2
_geom_torsion_atom_site_label_3
_geom_torsion_atom_site_label_4
_geom_torsion
C5 N1 C1 C8 148.7(2)
B2 N1 C1 C8 -38.0(3)
C5 N1 C1 C2 -27.2(3)
B2 N1 C1 C2 146.2(2)
C8 C1 C2 C3 -155.0(3)
N1 C1 C2 C3 20.2(3)
C1 C2 C3 C4 -2.5(4)
C2 C3 C4 C5 -8.8(4)
C2 C3 C4 C6 175.2(2)
C3 C4 C5 N1 0.9(4)
C6 C4 C5 N1 176.8(2)
B2 N1 C5 C4 -156.3(2)
C1 N1 C5 C4 17.3(3)
C5 C4 C6 O1 179.5(3)
C3 C4 C6 O1 -4.5(4)
C5 C4 C6 O2 -1.5(4)
C3 C4 C6 O2 174.4(2)
O1 C6 O2 C7 1.7(5)
C4 C6 O2 C7 -177.3(3)
C2 C1 C8 N2 -12.2(4)
N1 C1 C8 N2 172.5(2)
C1 C8 N2 B1 179.1(3)
C1 C8 N2 C15 -8.1(4)
C8 N2 B1 O4 -179.0(2)
C15 N2 B1 O4 8.0(4)
C8 N2 B1 O3 2.2(4)
C15 N2 B1 O3 -170.8(2)
O4 B1 O3 C9 4.3(3)
N2 B1 O3 C9 -176.8(3)
B1 O3 C9 C11 -143.0(3)
B1 O3 C9 C12 99.8(3)
B1 O3 C9 C10 -17.9(3)
O3 C9 C10 O4 24.4(3)
C11 C9 C10 O4 143.4(3)
C12 C9 C10 O4 -88.6(3)
O3 C9 C10 C14 145.7(3)
C11 C9 C10 C14 -95.3(4)
C12 C9 C10 C14 32.7(4)
O3 C9 C10 C13 -86.5(3)
C11 C9 C10 C13 32.5(4)
C12 C9 C10 C13 160.5(3)
O3 B1 O4 C10 12.5(3)
N2 B1 O4 C10 -166.4(3)
C14 C10 O4 B1 -148.4(3)
C13 C10 O4 B1 95.4(3)
C9 C10 O4 B1 -22.4(3)
C8 N2 C15 C16 -82.0(3)
B1 N2 C15 C16 90.7(3)
C8 N2 C15 C20 99.8(3)
B1 N2 C15 C20 -87.4(3)
C20 C15 C16 C17 -1.8(4)
N2 C15 C16 C17 -179.9(2)
C20 C15 C16 C21 177.0(2)
N2 C15 C16 C21 -1.0(4)
C15 C16 C17 C18 0.8(4)
C21 C16 C17 C18 -178.0(3)
C16 C17 C18 C19 -0.1(4)
C17 C18 C19 C20 0.2(4)
C16 C15 C20 C19 1.9(4)
N2 C15 C20 C19 180.0(2)
C16 C15 C20 C22 -177.6(2)
N2 C15 C20 C22 0.5(4)
C18 C19 C20 C15 -1.1(4)
C18 C19 C20 C22 178.4(3)
C5 N1 B2 C23 148.1(2)
C1 N1 B2 C23 -25.0(3)
C5 N1 B2 C32 -30.0(3)
C1 N1 B2 C32 156.8(2)
N1 B2 C23 C28 -61.6(3)
C32 B2 C23 C28 116.6(2)
N1 B2 C23 C24 126.7(2)
C32 B2 C23 C24 -55.1(3)
C28 C23 C24 C25 -1.0(4)
B2 C23 C24 C25 170.9(2)
C28 C23 C24 C29 177.6(2)
B2 C23 C24 C29 -10.6(4)
C23 C24 C25 C26 -2.1(4)
C29 C24 C25 C26 179.4(2)
C24 C25 C26 C27 3.7(4)
C24 C25 C26 C30 -174.0(3)
C25 C26 C27 C28 -2.3(4)
C30 C26 C27 C28 175.3(2)
C26 C27 C28 C23 -0.6(4)
C26 C27 C28 C31 179.9(2)
C24 C23 C28 C27 2.3(3)
B2 C23 C28 C27 -169.9(2)
C24 C23 C28 C31 -178.3(2)
B2 C23 C28 C31 9.5(3)
N1 B2 C32 C37 124.6(2)
C23 B2 C32 C37 -53.6(3)
N1 B2 C32 C33 -63.5(3)
C23 B2 C32 C33 118.3(3)
C37 C32 C33 C34 4.5(4)
B2 C32 C33 C34 -167.6(2)
C37 C32 C33 C38 -178.2(2)
B2 C32 C33 C38 9.7(4)
C32 C33 C34 C35 -2.4(4)
C38 C33 C34 C35 -179.7(3)
C33 C34 C35 C36 -1.1(4)
C33 C34 C35 C39 178.5(2)
C34 C35 C36 C37 2.4(4)
C39 C35 C36 C37 -177.2(2)
C35 C36 C37 C32 -0.2(4)
C35 C36 C37 C40 179.8(2)
C33 C32 C37 C36 -3.3(4)
B2 C32 C37 C36 168.8(2)
C33 C32 C37 C40 176.7(2)
B2 C32 C37 C40 -11.3(4)
C41 C42 C43 C44 -166.7(15)
C42 C43 C44 C45 154.2(18)
C46 C47 C48 C49 175.3(9)
C47 C48 C49 C50 12(2)
